data_1001805
loop_
_publ_author_name
'Leclaire, A'
'Borel, M M'
'Chardon, J'
'Raveau, B'

_publ_section_title
;
A mixed valent molybdenotungsten monophosphate with an original
intersecting tunnel structure: Li (Mo, W)2 O3 (P O4)2
;
_journal_coden_ASTM JSSCBI
_journal_name_full 'Journal of Solid State Chemistry'
_journal_page_first 215
_journal_page_last 219
_journal_paper_doi 10.1006/jssc.1996.7190
_journal_volume 128
_journal_year 1997
_chemical_formula_analytical 'Li Mo0.75 W1.25 O3 (P O4)2'
_chemical_formula_structural 'Li ((Mo0.68 W1.32) O3 (P O4)2)'
_chemical_formula_sum 'Li Mo0.68 O11 P2 W1.32'
_chemical_name_systematic
;
Lithium molybdenum tungsten oxide phosphate(V) (1/0.68/1.32/3/2)
;
_space_group_IT_number 12
_symmetry_cell_setting monoclinic
_symmetry_Int_Tables_number 12
_symmetry_space_group_name_Hall '-C 2y'
_symmetry_space_group_name_H-M 'C 1 2/m 1'
_cell_angle_alpha 90
_cell_angle_beta 102.45(1)
_cell_angle_gamma 90
_cell_formula_units_Z 2
_cell_length_a 8.142(1)
_cell_length_b 6.361(1)
_cell_length_c 7.728(1)
_cell_volume 390.8
_refine_ls_R_factor_all 0.031
_cod_original_formula_sum 'Li Mo.68 O11 P2 W1.32'
_cod_database_code 1001805

loop_
_symmetry_equiv_pos_as_xyz
x,y,z
x,-y,z
-x,-y,-z
-x,y,-z
1/2+x,1/2+y,z
1/2+x,1/2-y,z
1/2-x,1/2-y,-z
1/2-x,1/2+y,-z

loop_
_atom_site_label
_atom_site_type_symbol
_atom_site_symmetry_multiplicity
_atom_site_Wyckoff_symbol
_atom_site_fract_x
_atom_site_fract_y
_atom_site_fract_z
_atom_site_occupancy
_atom_site_attached_hydrogens
_atom_site_calc_flag
Mo1 Mo6+ 4 i 0.15211(4) 0. 0.21944(4) 0.34 0 d
W1 W6+ 4 i 0.15211(4) 0. 0.21944(4) 0.66 0 d
P1 P5+ 4 i 0.2465(2) 0.5 0.3305(2) 1. 0 d
Li1 Li1+ 2 b 0. 0.5 0. 1. 0 d
O1 O2- 4 i 0.3271(9) 0. 0.1338(7) 1. 0 d
O2 O2- 2 a 0. 0. 0. 1. 0 d
O3 O2- 4 i 0.2667(7) 0. 0.4754(6) 1. 0 d
O4 O2- 8 j 0.1460(5) 0.3118(5) 0.2343(4) 1. 0 d
O5 O2- 4 i -0.0745(7) 0. 0.3130(7) 1. 0 d

loop_
_atom_type_symbol
_atom_type_oxidation_number
Mo6+ 5.500
W6+ 5.500
P5+ 5.000
Li1+ 1.000
O2- -2.000
